data_9017700
loop_
_publ_author_name
'Pekov, I. V.'
'Zubkova, N. V.'
'Belakovskiy, D. I.'
'Yapaskurt, V. O.'
'Vigasina, M. F.'
'Lykova, I. S.'
'Sidorov, E. G.'
'Pushcharovsky, D. Y.'

_publ_section_title
;
 Chrysothallite K6Cu6Tl3+Cl17(OH)4*H2O, a new mineral species from
 the Tolbachik volcano, Kamchatka, Russia
;
_journal_name_full 'Mineralogical Magazine'
_journal_page_first 365
_journal_page_last 376
_journal_volume 79
_journal_year 2015
_chemical_compound_source 'Tolbachik volcano, Kamchatka, Russia'
_chemical_formula_sum 'Cl33.8 Cu11.376 H11.6 K12 O10 Tl1.884 Zn0.624'
_chemical_name_mineral Chrysothallite
_space_group_IT_number 139
_space_group_name_Hall '-I 4 2'
_space_group_name_H-M_alt 'I 4/m m m'
_symmetry_space_group_name_H-M 'I 4/m m m'
_cell_angle_alpha 90
_cell_angle_beta 90
_cell_angle_gamma 90
_cell_formula_units_Z 2
_cell_length_a 11.3689
_cell_length_b 11.3689
_cell_length_c 26.207
_cell_volume 3387.304
_database_code_amcsd 0020698
_exptl_crystal_density_diffrn 2.930
_cod_data_source_file inputs/fixed/downloads/18/18607.cif
_cod_data_source_block 18607
_cod_original_formula_sum 'K12 (Cu11.376 Zn.624) Tl1.884 Cl33.8 O10 H11.6'
_cod_database_code 9017700

loop_
_space_group_symop_operation_xyz
x,y,z
1/2+x,1/2+y,1/2+z
-y,-x,z
1/2-y,1/2-x,1/2+z
y,x,-z
1/2+y,1/2+x,1/2-z
y,-x,-z
1/2+y,1/2-x,1/2-z
-y,x,z
1/2-y,1/2+x,1/2+z
x,-y,z
1/2+x,1/2-y,1/2+z
-x,y,-z
1/2-x,1/2+y,1/2-z
x,y,-z
1/2+x,1/2+y,1/2-z
-x,-y,z
1/2-x,1/2-y,1/2+z
y,x,z
1/2+y,1/2+x,1/2+z
-y,-x,-z
1/2-y,1/2-x,1/2-z
-y,x,-z
1/2-y,1/2+x,1/2-z
y,-x,z
1/2+y,1/2-x,1/2+z
-x,y,z
1/2-x,1/2+y,1/2+z
x,-y,-z
1/2+x,1/2-y,1/2-z
-x,-y,-z
1/2-x,1/2-y,1/2-z

loop_
_atom_site_label
_atom_site_fract_x
_atom_site_fract_y
_atom_site_fract_z
_atom_site_occupancy
_atom_site_U_iso_or_equiv
_atom_site_type_symbol
_atom_site_attached_hydrogens
K1 0.21040 0.21040 0.59487 1.00000 0.03890 K 0
K2 0.00000 0.00000 0.72070 1.00000 0.02260 K 0
K3 0.00000 0.50000 0.50000 1.00000 0.06900 K 0
Cu1 0.00000 0.50000 0.65620 0.94800 0.01700 Cu 0
Zn1 0.00000 0.50000 0.65620 0.05200 0.01700 Zn 0
Cu2 0.14638 0.64638 0.75000 0.94800 0.01660 Cu 0
Zn2 0.14638 0.64638 0.75000 0.05200 0.01660 Zn 0
Tl1 0.00000 0.00000 0.50000 0.88400 0.01940 Tl 0
Cl1 0.22980 0.00000 0.50000 0.95000 0.04000 Cl 0
Cl2 0.00000 0.00000 0.59410 1.00000 0.03300 Cl 0
Cl3 0.14940 0.50000 0.59848 1.00000 0.03220 Cl 0
Cl4 0.00000 0.25890 0.67703 1.00000 0.02310 Cl 0
Cl5 0.32190 0.32190 0.70693 1.00000 0.01900 Cl 0
Tl2 0.45600 0.45600 0.53020 0.12500 0.06200 Tl 0
Cl6a 0.37500 0.37500 0.50000 0.50000 0.09900 Cl 0
Cl6b 0.31350 0.31350 0.50000 0.50000 0.08400 Cl 0
O 0.00000 0.37690 0.78890 1.00000 0.01100 O 0
H 0.00000 0.31300 0.80900 0.95000 0.01300 H 0
Wat 0.50000 0.50000 0.61580 1.00000 0.06600 O 2

loop_
_cod_changelog_entry_id
_cod_changelog_entry_author
_cod_changelog_entry_date
_cod_changelog_entry_text
1
;cod-tools version 3.8.0
Id: cif_guess_AMCSD_atom_types 9574 2023-05-10 09:00:05Z saulius
;
2023-05-10T18:58:38+03:00
;Derived atom types and hydrogen counts
from atom names that follow the AMCSD naming convention
(Wat == water, O-H == hydroxyl).
;
2 'Vaitkus, Antanas' 2024-01-03T18:45:00+02:00
;
 Corrected atom site coordinates after consulting the updated version of AMCSD
 entry 0020698.
;

loop_
_cod_related_entry_id
_cod_related_entry_database
_cod_related_entry_code
1 AMCSD 0020698
